data_4079710
loop_
_publ_author_name
'Donnelly, Kate F.'
'Lalrempuia, Ralte'
'M\"uller-Bunz, Helge'
'Albrecht, Martin'

_publ_section_title
;
 Regioselective Electrophilic C--H Bond Activation in Triazolylidene Metal
 Complexes Containing a N-Bound Phenyl Substituent
;
_journal_issue 23
_journal_name_full Organometallics
_journal_page_first 8414
_journal_paper_doi 10.1021/om300983m
_journal_volume 31
_journal_year 2012
_chemical_formula_moiety '2 (C23 H25 Cl N3 Pt), 2 (F6 P), C H Cl3'
_chemical_formula_sum 'C47 H51 Cl5 F12 N6 P2 Pt2'
_chemical_formula_weight 1557.31
_chemical_name_systematic
; 
 ? 
;
_space_group_IT_number 15
_symmetry_cell_setting monoclinic
_symmetry_space_group_name_Hall '-C 2yc'
_symmetry_space_group_name_H-M 'C 1 2/c 1'
_atom_sites_solution_hydrogens geom
_atom_sites_solution_primary direct
_atom_sites_solution_secondary difmap
_audit_creation_method SHELXL-97
_cell_angle_alpha 90.00
_cell_angle_beta 97.6443(8)
_cell_angle_gamma 90.00
_cell_formula_units_Z 4
_cell_length_a 13.9629(1)
_cell_length_b 14.5367(1)
_cell_length_c 26.3152(2)
_cell_measurement_reflns_used 51226
_cell_measurement_temperature 100(2)
_cell_measurement_theta_max 29.2370
_cell_measurement_theta_min 3.5037
_cell_volume 5293.85(7)
_computing_cell_refinement
; 
CrysAlisPro, Agilent Technologies, 
Version 1.171.34.49 (release 20-01-2011 CrysAlis171 .NET) 
(compiled Jan 20 2011,15:58:25) 
;
_computing_data_collection
; 
CrysAlisPro, Agilent Technologies, 
Version 1.171.34.49 (release 20-01-2011 CrysAlis171 .NET) 
(compiled Jan 20 2011,15:58:25) 
;
_computing_data_reduction
; 
CrysAlisPro, Agilent Technologies, 
Version 1.171.34.49 (release 20-01-2011 CrysAlis171 .NET) 
(compiled Jan 20 2011,15:58:25) 
;
_computing_structure_refinement 'SHELXL-97 (Sheldrick, 2008)'
_computing_structure_solution 'SHELXS-97 (Sheldrick, 2008)'
_diffrn_ambient_temperature 100(2)
_diffrn_detector_area_resol_mean 10.3196
_diffrn_measured_fraction_theta_full 0.997
_diffrn_measured_fraction_theta_max 0.973
_diffrn_measurement_device_type 'SuperNova, Dual, Cu at zero, Atlas'
_diffrn_measurement_method '\w scans'
_diffrn_radiation_monochromator mirror
_diffrn_radiation_source 'SuperNova (Mo) X-ray Source'
_diffrn_radiation_type MoK\a
_diffrn_radiation_wavelength 0.71073
_diffrn_reflns_av_R_equivalents 0.0323
_diffrn_reflns_av_sigmaI/netI 0.0131
_diffrn_reflns_limit_h_max 19
_diffrn_reflns_limit_h_min -18
_diffrn_reflns_limit_k_max 19
_diffrn_reflns_limit_k_min -20
_diffrn_reflns_limit_l_max 36
_diffrn_reflns_limit_l_min -35
_diffrn_reflns_number 92246
_diffrn_reflns_theta_full 28.00
_diffrn_reflns_theta_max 29.30
_diffrn_reflns_theta_min 3.51
_exptl_absorpt_coefficient_mu 5.676
_exptl_absorpt_correction_T_max 0.497
_exptl_absorpt_correction_T_min 0.274
_exptl_absorpt_correction_type analytical
_exptl_absorpt_process_details
; 
CrysAlisPro, Agilent Technologies, 
Version 1.171.34.49 (release 20-01-2011 CrysAlis171 .NET) 
(compiled Jan 20 2011,15:58:25) 
Analytical numeric absorption correction using a multifaceted crystal 
model based on expressions derived by R.C. Clark & J.S. Reid. 
(Clark, R. C. & Reid, J. S. (1995). Acta Cryst. A51, 887-897) 
;
_exptl_crystal_colour colourless
_exptl_crystal_density_diffrn 1.954
_exptl_crystal_density_method 'not measured'
_exptl_crystal_description prism
_exptl_crystal_F_000 3016
_exptl_crystal_size_max 0.3605
_exptl_crystal_size_mid 0.2072
_exptl_crystal_size_min 0.1702
_refine_diff_density_max 2.302
_refine_diff_density_min -2.095
_refine_diff_density_rms 0.147
_refine_ls_extinction_method none
_refine_ls_goodness_of_fit_ref 1.389
_refine_ls_hydrogen_treatment constr
_refine_ls_matrix_type full
_refine_ls_number_parameters 517
_refine_ls_number_reflns 7036
_refine_ls_number_restraints 357
_refine_ls_restrained_S_all 1.355
_refine_ls_R_factor_all 0.0592
_refine_ls_R_factor_gt 0.0564
_refine_ls_shift/su_max 0.001
_refine_ls_shift/su_mean 0.000
_refine_ls_structure_factor_coef Fsqd
_refine_ls_weighting_details 'calc w=1/[\s^2^(Fo^2^)+(0.0000P)^2^+97.2178P] where P=(Fo^2^+2Fc^2^)/3'
_refine_ls_weighting_scheme calc
_refine_ls_wR_factor_gt 0.1185
_refine_ls_wR_factor_ref 0.1195
_reflns_number_gt 6660
_reflns_number_total 7036
_reflns_threshold_expression I>2\s(I)
_cod_data_source_file om300983m_si_002.cif
_cod_data_source_block alb122(4)
_cod_original_sg_symbol_H-M 'C 2/c'
_cod_database_code 4079710

loop_
_symmetry_equiv_pos_as_xyz
'x, y, z'
'-x, y, -z+1/2'
'x+1/2, y+1/2, z'
'-x+1/2, y+1/2, -z+1/2'
'-x, -y, -z'
'x, -y, z-1/2'
'-x+1/2, -y+1/2, -z'
'x+1/2, -y+1/2, z-1/2'

loop_
_atom_site_label
_atom_site_type_symbol
_atom_site_fract_x
_atom_site_fract_y
_atom_site_fract_z
_atom_site_U_iso_or_equiv
_atom_site_adp_type
_atom_site_occupancy
_atom_site_symmetry_multiplicity
_atom_site_calc_flag
_atom_site_refinement_flags
_atom_site_disorder_assembly
_atom_site_disorder_group
Pt Pt 0.35319(2) 0.12140(2) 0.588325(11) 0.03811(9) Uani 1 1 d . . .
Cl1 Cl 0.42233(17) 0.15296(14) 0.51555(8) 0.0511(5) Uani 1 1 d . A .
C1A C 0.3549(14) -0.0117(8) 0.5706(10) 0.032(3) Uani 0.525(13) 1 d PDU A 1
C2A C 0.4190(13) -0.0775(11) 0.5914(8) 0.037(3) Uani 0.525(13) 1 d PDU A 1
N1A N 0.3019(11) -0.0550(9) 0.5291(6) 0.039(3) Uani 0.525(13) 1 d PDU A 1
N2A N 0.3261(9) -0.1426(7) 0.5255(5) 0.044(3) Uani 0.525(13) 1 d PDU A 1
N3A N 0.3942(14) -0.1566(7) 0.5621(5) 0.042(3) Uani 0.525(13) 1 d PDU A 1
C23A C 0.4344(11) -0.2492(9) 0.5690(7) 0.055(4) Uani 0.525(13) 1 d PDU A 1
H23A H 0.4030 -0.2819 0.5949 0.082 Uiso 0.525(13) 1 calc PR A 1
H23B H 0.5040 -0.2453 0.5804 0.082 Uiso 0.525(13) 1 calc PR A 1
H23C H 0.4231 -0.2826 0.5364 0.082 Uiso 0.525(13) 1 calc PR A 1
C3A C 0.5003(14) -0.0724(12) 0.6330(7) 0.042(3) Uani 0.525(13) 1 d PDU A 1
C4A C 0.5133(17) -0.1359(16) 0.6720(9) 0.043(4) Uani 0.525(13) 1 d PDU A 1
H4A H 0.4700 -0.1863 0.6718 0.051 Uiso 0.525(13) 1 calc PR A 1
C5A C 0.5892(17) -0.1271(19) 0.7120(9) 0.053(5) Uani 0.525(13) 1 d PDU A 1
H5A H 0.5970 -0.1712 0.7388 0.063 Uiso 0.525(13) 1 calc PR A 1
C6A C 0.653(2) -0.055(2) 0.7124(11) 0.056(6) Uani 0.525(13) 1 d PDU A 1
H6A H 0.7050 -0.0488 0.7393 0.068 Uiso 0.525(13) 1 calc PR A 1
C7A C 0.6393(18) 0.0092(16) 0.6731(9) 0.059(6) Uani 0.525(13) 1 d PDU A 1
H7A H 0.6820 0.0601 0.6732 0.071 Uiso 0.525(13) 1 calc PR A 1
C8A C 0.5636(17) -0.0009(14) 0.6334(8) 0.048(5) Uani 0.525(13) 1 d PDU A 1
H8A H 0.5559 0.0426 0.6062 0.058 Uiso 0.525(13) 1 calc PR A 1
C9A C 0.2257(12) -0.0207(12) 0.4927(6) 0.039(3) Uani 0.525(13) 1 d PDU A 1
C10A C 0.2225(16) -0.047(2) 0.4412(7) 0.062(6) Uani 0.525(13) 1 d PDU A 1
H10A H 0.2731 -0.0820 0.4299 0.074 Uiso 0.525(13) 1 calc PR A 1
C11A C 0.1442(17) -0.0205(19) 0.4080(7) 0.063(6) Uani 0.525(13) 1 d PDU A 1
H11A H 0.1385 -0.0422 0.3737 0.075 Uiso 0.525(13) 1 calc PR A 1
C12A C 0.0746(15) 0.0347(17) 0.4214(8) 0.049(4) Uani 0.525(13) 1 d PDU A 1
H12A H 0.0229 0.0541 0.3965 0.059 Uiso 0.525(13) 1 calc PR A 1
C13A C 0.0794(11) 0.0629(12) 0.4717(7) 0.043(3) Uani 0.525(13) 1 d PDU A 1
H13A H 0.0311 0.1024 0.4818 0.051 Uiso 0.525(13) 1 calc PR A 1
C14A C 0.1545(12) 0.0333(12) 0.5073(6) 0.038(3) Uani 0.525(13) 1 d PDU A 1
H14A H 0.1565 0.0507 0.5422 0.046 Uiso 0.525(13) 1 calc PR A 1
C1B C 0.3821(15) -0.0126(11) 0.5746(11) 0.029(4) Uani 0.475(13) 1 d PDU A 2
C2B C 0.3328(13) -0.0649(11) 0.5362(7) 0.036(3) Uani 0.475(13) 1 d PDU A 2
N1B N 0.4486(12) -0.0727(9) 0.6004(7) 0.033(3) Uani 0.475(13) 1 d PDU A 2
N2B N 0.4447(9) -0.1556(8) 0.5794(5) 0.039(3) Uani 0.475(13) 1 d PDU A 2
N3B N 0.3776(14) -0.1514(8) 0.5414(6) 0.042(4) Uani 0.475(13) 1 d PDU A 2
C23B C 0.3534(14) -0.2349(11) 0.5116(9) 0.071(6) Uani 0.475(13) 1 d PDU A 2
H23D H 0.3655 -0.2887 0.5339 0.106 Uiso 0.475(13) 1 calc PR A 2
H23E H 0.3935 -0.2387 0.4838 0.106 Uiso 0.475(13) 1 calc PR A 2
H23F H 0.2851 -0.2333 0.4971 0.106 Uiso 0.475(13) 1 calc PR A 2
C3B C 0.2542(12) -0.0416(13) 0.4954(6) 0.038(3) Uani 0.475(13) 1 d PDU A 2
C4B C 0.2590(15) -0.062(2) 0.4447(7) 0.053(5) Uani 0.475(13) 1 d PDU A 2
H4B H 0.3130 -0.0945 0.4356 0.064 Uiso 0.475(13) 1 calc PR A 2
C5B C 0.1856(15) -0.0343(18) 0.4065(7) 0.052(5) Uani 0.475(13) 1 d PDU A 2
H5B H 0.1905 -0.0476 0.3716 0.062 Uiso 0.475(13) 1 calc PR A 2
C6B C 0.1062(17) 0.0119(16) 0.4192(8) 0.045(4) Uani 0.475(13) 1 d PDU A 2
H6B H 0.0570 0.0325 0.3933 0.055 Uiso 0.475(13) 1 calc PR A 2
C7B C 0.0993(14) 0.0277(15) 0.4705(7) 0.046(4) Uani 0.475(13) 1 d PDU A 2
H7B H 0.0430 0.0558 0.4801 0.055 Uiso 0.475(13) 1 calc PR A 2
C8B C 0.1745(14) 0.0025(15) 0.5080(7) 0.044(4) Uani 0.475(13) 1 d PDU A 2
H8B H 0.1703 0.0164 0.5429 0.053 Uiso 0.475(13) 1 calc PR A 2
C9B C 0.5218(14) -0.0564(11) 0.6424(7) 0.034(3) Uani 0.475(13) 1 d PDU A 2
C10B C 0.5414(19) -0.1244(18) 0.6803(10) 0.041(4) Uani 0.475(13) 1 d PDU A 2
H10B H 0.5030 -0.1784 0.6800 0.049 Uiso 0.475(13) 1 calc PR A 2
C11B C 0.6176(17) -0.1098(15) 0.7173(9) 0.040(4) Uani 0.475(13) 1 d PDU A 2
H11B H 0.6333 -0.1562 0.7425 0.048 Uiso 0.475(13) 1 calc PR A 2
C12B C 0.672(2) -0.0333(19) 0.7201(12) 0.044(5) Uani 0.475(13) 1 d PDU A 2
H12B H 0.7254 -0.0268 0.7462 0.053 Uiso 0.475(13) 1 calc PR A 2
C13B C 0.6486(17) 0.0359(15) 0.6847(9) 0.046(5) Uani 0.475(13) 1 d PDU A 2
H13B H 0.6837 0.0920 0.6874 0.056 Uiso 0.475(13) 1 calc PR A 2
C14B C 0.5741(18) 0.0229(13) 0.6454(8) 0.042(5) Uani 0.475(13) 1 d PDU A 2
H14B H 0.5592 0.0695 0.6203 0.050 Uiso 0.475(13) 1 calc PR A 2
C15 C 0.3435(7) 0.0942(6) 0.6680(3) 0.048(2) Uani 1 1 d . A .
H15 H 0.3765 0.0376 0.6654 0.058 Uiso 1 1 calc R . .
C16 C 0.2510(7) 0.0992(6) 0.6425(3) 0.050(2) Uani 1 1 d . A .
H16 H 0.2276 0.0478 0.6223 0.060 Uiso 1 1 calc R . .
C17 C 0.1843(8) 0.1794(8) 0.6443(4) 0.069(3) Uani 1 1 d . . .
H17A H 0.1974 0.2085 0.6785 0.083 Uiso 1 1 calc R A .
H17B H 0.1169 0.1564 0.6402 0.083 Uiso 1 1 calc R . .
C18 C 0.1927(8) 0.2533(8) 0.6032(4) 0.068(3) Uani 1 1 d . A .
H18A H 0.1466 0.2381 0.5724 0.082 Uiso 1 1 calc R . .
H18B H 0.1731 0.3132 0.6163 0.082 Uiso 1 1 calc R . .
C19 C 0.2923(7) 0.2634(6) 0.5874(3) 0.052(2) Uani 1 1 d . A .
H19 H 0.2963 0.2681 0.5517 0.062 Uiso 1 1 calc R . .
C20 C 0.3756(8) 0.2664(6) 0.6192(3) 0.055(2) Uani 1 1 d . A .
H20 H 0.4335 0.2703 0.6041 0.066 Uiso 1 1 calc R . .
C21 C 0.3858(9) 0.2640(7) 0.6775(4) 0.071(3) Uani 1 1 d . . .
H21A H 0.4423 0.3017 0.6914 0.086 Uiso 1 1 calc R A .
H21B H 0.3276 0.2922 0.6888 0.086 Uiso 1 1 calc R . .
C22 C 0.3981(8) 0.1682(7) 0.6994(3) 0.063(3) Uani 1 1 d . A .
H22A H 0.4678 0.1526 0.7036 0.076 Uiso 1 1 calc R . .
H22B H 0.3773 0.1683 0.7339 0.076 Uiso 1 1 calc R . .
P P 0.18800(19) 0.80908(19) 0.65148(10) 0.0595(7) Uani 1 1 d . . .
F1 F 0.2756(4) 0.8788(4) 0.6633(2) 0.0757(17) Uani 1 1 d . . .
F2 F 0.1042(5) 0.7367(6) 0.6387(3) 0.123(3) Uani 1 1 d . . .
F3 F 0.1188(7) 0.8831(8) 0.6721(6) 0.190(6) Uani 1 1 d . . .
F4 F 0.2091(6) 0.7700(6) 0.7067(3) 0.111(3) Uani 1 1 d . . .
F5 F 0.2567(7) 0.7380(6) 0.6322(4) 0.122(3) Uani 1 1 d . . .
F6 F 0.1631(8) 0.8539(7) 0.5985(4) 0.158(5) Uani 1 1 d . . .
C24 C 0.014(2) 0.0657(13) 0.7375(7) 0.066(6) Uani 0.50 1 d P B -1
H24 H 0.0382 0.0298 0.7093 0.079 Uiso 0.50 1 calc PR B -1
Cl2 Cl 0.1105(5) 0.1226(6) 0.7693(2) 0.0731(19) Uani 0.50 1 d P B -1
Cl2A Cl -0.0752(6) 0.1379(5) 0.7101(3) 0.089(2) Uani 0.50 1 d P B -1
Cl3 Cl -0.0333(5) -0.0120(4) 0.7772(3) 0.0869(18) Uani 0.50 1 d P B -1

loop_
_atom_site_aniso_label
_atom_site_aniso_U_11
_atom_site_aniso_U_22
_atom_site_aniso_U_33
_atom_site_aniso_U_23
_atom_site_aniso_U_13
_atom_site_aniso_U_12
Pt 0.04902(17) 0.03321(14) 0.03378(14) -0.00092(12) 0.01175(11) 0.00023(13)
Cl1 0.0673(13) 0.0420(10) 0.0487(11) 0.0064(8) 0.0258(10) -0.0020(9)
C1A 0.034(11) 0.027(4) 0.038(7) 0.005(4) 0.022(5) -0.003(4)
C2A 0.039(8) 0.030(4) 0.047(7) 0.006(4) 0.022(4) 0.001(4)
N1A 0.041(8) 0.030(4) 0.050(6) -0.003(4) 0.017(4) -0.001(4)
N2A 0.047(7) 0.028(4) 0.060(7) -0.001(4) 0.019(4) -0.004(4)
N3A 0.049(9) 0.029(4) 0.053(10) 0.004(4) 0.024(5) 0.001(4)
C23A 0.053(9) 0.036(5) 0.079(11) -0.005(6) 0.021(7) 0.012(5)
C3A 0.041(7) 0.035(7) 0.052(7) 0.008(5) 0.018(4) 0.007(5)
C4A 0.044(11) 0.040(9) 0.048(9) 0.008(7) 0.023(5) 0.011(6)
C5A 0.046(12) 0.072(13) 0.044(8) 0.009(9) 0.023(5) 0.017(8)
C6A 0.050(13) 0.070(16) 0.049(11) 0.000(11) 0.004(7) 0.014(8)
C7A 0.055(10) 0.056(12) 0.064(12) 0.003(9) -0.002(7) 0.004(7)
C8A 0.053(9) 0.042(10) 0.048(10) 0.008(8) 0.007(6) -0.004(7)
C9A 0.041(7) 0.032(7) 0.046(4) -0.006(5) 0.015(4) -0.003(5)
C10A 0.067(13) 0.068(12) 0.051(5) -0.019(8) 0.009(7) 0.017(11)
C11A 0.084(14) 0.058(14) 0.046(6) -0.003(8) 0.006(7) 0.016(11)
C12A 0.057(10) 0.033(12) 0.056(6) -0.002(7) 0.000(7) -0.006(7)
C13A 0.037(7) 0.032(9) 0.059(7) -0.005(6) 0.006(5) -0.009(5)
C14A 0.044(7) 0.029(10) 0.044(6) 0.004(6) 0.018(4) 0.000(5)
C1B 0.022(10) 0.031(5) 0.037(7) -0.007(4) 0.014(5) -0.005(4)
C2B 0.036(8) 0.035(5) 0.039(6) -0.008(5) 0.011(5) -0.009(4)
N1B 0.036(8) 0.026(4) 0.039(6) -0.005(4) 0.012(4) -0.003(4)
N2B 0.035(7) 0.028(4) 0.056(7) -0.012(4) 0.011(4) -0.005(4)
N3B 0.037(9) 0.035(5) 0.057(11) -0.016(6) 0.010(6) -0.008(4)
C23B 0.053(10) 0.046(7) 0.108(14) -0.038(9) -0.014(9) -0.003(7)
C3B 0.032(6) 0.043(9) 0.040(4) -0.007(5) 0.011(4) -0.014(5)
C4B 0.046(10) 0.074(15) 0.041(5) -0.017(8) 0.006(6) -0.009(9)
C5B 0.062(11) 0.051(12) 0.041(5) -0.016(7) 0.003(6) -0.005(10)
C6B 0.068(12) 0.021(11) 0.047(6) -0.002(7) 0.006(7) -0.004(8)
C7B 0.049(7) 0.045(12) 0.047(7) 0.007(8) 0.012(5) 0.002(7)
C8B 0.045(8) 0.039(13) 0.048(6) -0.007(8) 0.007(5) 0.000(7)
C9B 0.035(7) 0.024(6) 0.043(6) -0.007(4) 0.009(4) 0.004(4)
C10B 0.046(13) 0.041(8) 0.038(8) 0.001(6) 0.012(6) -0.007(8)
C11B 0.037(12) 0.029(8) 0.053(8) -0.005(6) 0.006(7) 0.015(7)
C12B 0.046(12) 0.046(11) 0.040(10) -0.004(8) 0.001(6) 0.000(7)
C13B 0.042(9) 0.044(10) 0.050(11) 0.001(8) -0.003(6) -0.006(7)
C14B 0.050(10) 0.031(8) 0.042(9) -0.004(7) -0.002(6) -0.006(6)
C15 0.073(6) 0.042(4) 0.031(4) 0.002(3) 0.017(4) 0.011(4)
C16 0.062(5) 0.052(5) 0.040(4) 0.003(4) 0.024(4) 0.011(4)
C17 0.078(7) 0.082(7) 0.052(5) 0.023(5) 0.029(5) 0.036(6)
C18 0.075(7) 0.078(7) 0.055(5) 0.012(5) 0.021(5) 0.036(6)
C19 0.069(6) 0.043(5) 0.043(4) 0.000(4) 0.011(4) 0.007(4)
C20 0.084(7) 0.036(4) 0.046(5) 0.002(4) 0.011(4) 0.004(4)
C21 0.104(9) 0.057(6) 0.051(5) -0.011(5) -0.002(5) -0.009(6)
C22 0.090(7) 0.058(6) 0.039(4) -0.003(4) 0.001(5) 0.002(5)
P 0.0525(13) 0.0600(15) 0.0625(14) 0.0230(12) -0.0055(11) -0.0235(12)
F1 0.079(4) 0.066(4) 0.078(4) 0.005(3) -0.003(3) -0.038(3)
F2 0.084(5) 0.116(6) 0.154(7) 0.060(6) -0.042(5) -0.061(5)
F3 0.117(8) 0.129(9) 0.340(18) 0.063(10) 0.097(10) 0.042(7)
F4 0.136(7) 0.135(7) 0.061(4) 0.022(4) 0.007(4) -0.070(6)
F5 0.131(7) 0.080(5) 0.165(8) -0.040(6) 0.052(6) -0.017(5)
F6 0.184(9) 0.143(8) 0.120(7) 0.080(6) -0.082(7) -0.098(7)
C24 0.106(19) 0.053(10) 0.039(12) -0.009(7) 0.009(11) -0.009(12)
Cl2 0.067(4) 0.097(5) 0.054(3) 0.013(3) 0.002(2) -0.002(4)
Cl2A 0.100(6) 0.051(3) 0.100(6) 0.013(4) -0.044(4) -0.007(4)
Cl3 0.098(4) 0.068(4) 0.093(4) 0.017(3) 0.011(3) -0.015(3)

loop_
_atom_type_symbol
_atom_type_description
_atom_type_scat_dispersion_real
_atom_type_scat_dispersion_imag
_atom_type_scat_source
C C 0.0033 0.0016 'International Tables Vol C Tables 4.2.6.8 and 6.1.1.4'
H H 0.0000 0.0000 'International Tables Vol C Tables 4.2.6.8 and 6.1.1.4'
N N 0.0061 0.0033 'International Tables Vol C Tables 4.2.6.8 and 6.1.1.4'
F F 0.0171 0.0103 'International Tables Vol C Tables 4.2.6.8 and 6.1.1.4'
P P 0.1023 0.0942 'International Tables Vol C Tables 4.2.6.8 and 6.1.1.4'
Cl Cl 0.1484 0.1585 'International Tables Vol C Tables 4.2.6.8 and 6.1.1.4'
Pt Pt -1.7033 8.3905 'International Tables Vol C Tables 4.2.6.8 and 6.1.1.4'

loop_
_geom_angle_atom_site_label_1
_geom_angle_atom_site_label_2
_geom_angle_atom_site_label_3
_geom_angle
C1A Pt C15 93.1(8)
C1B Pt C15 92.1(10)
C1A Pt C16 92.2(9)
C1B Pt C16 97.9(10)
C15 Pt C16 37.1(3)
C1A Pt C19 155.9(5)
C1B Pt C19 165.8(5)
C15 Pt C19 96.2(3)
C16 Pt C19 82.1(3)
C1A Pt C20 169.3(5)
C1B Pt C20 159.2(5)
C15 Pt C20 81.1(3)
C16 Pt C20 88.5(4)
C19 Pt C20 34.7(3)
C1A Pt Cl1 88.8(9)
C1B Pt Cl1 85.9(10)
C15 Pt Cl1 158.9(3)
C16 Pt Cl1 163.9(3)
C19 Pt Cl1 90.4(2)
C20 Pt Cl1 93.5(2)
C2A C1A N1A 104.4(9)
C2A C1A Pt 127.7(10)
N1A C1A Pt 127.2(11)
C1A C2A N3A 104.6(11)
C1A C2A C3A 131.2(12)
N3A C2A C3A 124.1(12)
N2A N1A C1A 112.3(10)
N2A N1A C9A 117.6(11)
C1A N1A C9A 130.1(10)
N3A N2A N1A 105.6(10)
N2A N3A C2A 112.9(10)
N2A N3A C23A 118.4(11)
C2A N3A C23A 128.7(12)
C8A C3A C4A 119.0(14)
C8A C3A C2A 118.7(12)
C4A C3A C2A 122.3(13)
C3A C4A C5A 120.8(14)
C3A C4A H4A 119.6
C5A C4A H4A 119.6
C6A C5A C4A 120.1(14)
C6A C5A H5A 119.9
C4A C5A H5A 119.9
C5A C6A C7A 118.9(15)
C5A C6A H6A 120.6
C7A C6A H6A 120.6
C6A C7A C8A 120.2(15)
C6A C7A H7A 119.9
C8A C7A H7A 119.9
C3A C8A C7A 120.9(14)
C3A C8A H8A 119.5
C7A C8A H8A 119.5
C14A C9A C10A 119.9(12)
C14A C9A N1A 121.5(12)
C10A C9A N1A 118.6(12)
C11A C10A C9A 117.5(14)
C11A C10A H10A 121.2
C9A C10A H10A 121.2
C12A C11A C10A 123.2(15)
C12A C11A H11A 118.4
C10A C11A H11A 118.4
C11A C12A C13A 119.0(14)
C11A C12A H12A 120.5
C13A C12A H12A 120.5
C14A C13A C12A 119.6(13)
C14A C13A H13A 120.2
C12A C13A H13A 120.2
C9A C14A C13A 120.5(13)
C9A C14A H14A 119.7
C13A C14A H14A 119.7
C2B C1B N1B 104.4(9)
C2B C1B Pt 124.8(11)
N1B C1B Pt 130.8(10)
C1B C2B N3B 104.6(11)
C1B C2B C3B 131.5(12)
N3B C2B C3B 123.9(12)
N2B N1B C1B 112.5(10)
N2B N1B C9B 117.5(11)
C1B N1B C9B 129.9(10)
N3B N2B N1B 105.5(10)
N2B N3B C2B 113.0(10)
N2B N3B C23B 118.2(11)
C2B N3B C23B 128.7(12)
N3B C23B H23D 109.5
N3B C23B H23E 109.5
H23D C23B H23E 109.5
N3B C23B H23F 109.5
H23D C23B H23F 109.5
H23E C23B H23F 109.5
C8B C3B C4B 118.8(14)
C8B C3B C2B 119.1(12)
C4B C3B C2B 122.1(13)
C3B C4B C5B 120.9(14)
C3B C4B H4B 119.5
C5B C4B H4B 119.5
C6B C5B C4B 120.1(14)
C6B C5B H5B 119.9
C4B C5B H5B 119.9
C5B C6B C7B 118.8(15)
C5B C6B H6B 120.6
C7B C6B H6B 120.6
C6B C7B C8B 120.2(15)
C6B C7B H7B 119.9
C8B C7B H7B 119.9
C3B C8B C7B 121.0(14)
C3B C8B H8B 119.5
C7B C8B H8B 119.5
C14B C9B C10B 120.2(13)
C14B C9B N1B 120.7(12)
C10B C9B N1B 119.1(12)
C11B C10B C9B 117.3(14)
C11B C10B H10B 121.4
C9B C10B H10B 121.4
C12B C11B C10B 123.4(15)
C12B C11B H11B 118.3
C10B C11B H11B 118.3
C11B C12B C13B 119.1(14)
C11B C12B H12B 120.4
C13B C12B H12B 120.4
C14B C13B C12B 119.6(13)
C14B C13B H13B 120.2
C12B C13B H13B 120.2
C9B C14B C13B 120.3(13)
C9B C14B H14B 119.9
C13B C14B H14B 119.9
C16 C15 C22 127.3(8)
C16 C15 Pt 72.1(4)
C22 C15 Pt 108.1(6)
C16 C15 H15 116.4
C22 C15 H15 116.4
Pt C15 H15 89.8
C15 C16 C17 125.0(9)
C15 C16 Pt 70.8(5)
C17 C16 Pt 111.8(6)
C15 C16 H16 117.5
C17 C16 H16 117.5
Pt C16 H16 87.4
C16 C17 C18 114.5(7)
C16 C17 H17A 108.6
C18 C17 H17A 108.6
C16 C17 H17B 108.6
C18 C17 H17B 108.6
H17A C17 H17B 107.6
C19 C18 C17 114.9(8)
C19 C18 H18A 108.5
C17 C18 H18A 108.5
C19 C18 H18B 108.5
C17 C18 H18B 108.5
H18A C18 H18B 107.5
C20 C19 C18 125.7(9)
C20 C19 Pt 74.1(5)
C18 C19 Pt 105.6(6)
C20 C19 H19 117.1
C18 C19 H19 117.1
Pt C19 H19 90.3
C19 C20 C21 125.9(10)
C19 C20 Pt 71.3(5)
C21 C20 Pt 109.3(6)
C19 C20 H20 117.0
C21 C20 H20 117.0
Pt C20 H20 89.4
C22 C21 C20 113.4(8)
C22 C21 H21A 108.9
C20 C21 H21A 108.9
C22 C21 H21B 108.9
C20 C21 H21B 108.9
H21A C21 H21B 107.7
C15 C22 C21 115.3(8)
C15 C22 H22A 108.4
C21 C22 H22A 108.4
C15 C22 H22B 108.4
C21 C22 H22B 108.4
H22A C22 H22B 107.5
F6 P F5 93.5(7)
F6 P F4 175.6(7)
F5 P F4 90.8(6)
F6 P F2 91.0(4)
F5 P F2 87.6(5)
F4 P F2 89.9(4)
F6 P F1 89.0(4)
F5 P F1 89.7(4)
F4 P F1 90.3(4)
F2 P F1 177.3(5)
F6 P F3 87.0(7)
F5 P F3 178.9(7)
F4 P F3 88.7(7)
F2 P F3 93.3(6)
F1 P F3 89.3(5)
Cl2 C24 Cl2A 113.1(11)
Cl2 C24 Cl3 111.3(11)
Cl2A C24 Cl3 109.6(15)
Cl2 C24 H24 107.6
Cl2A C24 H24 107.6
Cl3 C24 H24 107.6

loop_
_geom_bond_atom_site_label_1
_geom_bond_atom_site_label_2
_geom_bond_distance
Pt C1A 1.991(10)
Pt C1B 2.031(11)
Pt C15 2.155(7)
Pt C16 2.172(8)
Pt C19 2.232(9)
Pt C20 2.266(9)
Pt Cl1 2.3026(19)
C1A C2A 1.373(16)
C1A N1A 1.385(16)
C2A N3A 1.402(16)
C2A C3A 1.470(18)
N1A N2A 1.325(13)
N1A C9A 1.424(16)
N2A N3A 1.277(17)
N3A C23A 1.460(14)
C23A H23A 0.9800
C23A H23B 0.9800
C23A H23C 0.9800
C3A C8A 1.363(18)
C3A C4A 1.375(18)
C4A C5A 1.40(2)
C4A H4A 0.9500
C5A C6A 1.37(2)
C5A H5A 0.9500
C6A C7A 1.39(2)
C6A H6A 0.9500
C7A C8A 1.39(2)
C7A H7A 0.9500
C8A H8A 0.9500
C9A C14A 1.360(16)
C9A C10A 1.405(19)
C10A C11A 1.36(2)
C10A H10A 0.9500
C11A C12A 1.34(2)
C11A H11A 0.9500
C12A C13A 1.38(2)
C12A H12A 0.9500
C13A C14A 1.378(18)
C13A H13A 0.9500
C14A H14A 0.9500
C1B C2B 1.373(16)
C1B N1B 1.385(16)
C2B N3B 1.402(16)
C2B C3B 1.470(18)
N1B N2B 1.325(13)
N1B C9B 1.424(16)
N2B N3B 1.277(17)
N3B C23B 1.460(14)
C23B H23D 0.9800
C23B H23E 0.9800
C23B H23F 0.9800
C3B C8B 1.363(18)
C3B C4B 1.375(18)
C4B C5B 1.40(2)
C4B H4B 0.9500
C5B C6B 1.37(2)
C5B H5B 0.9500
C6B C7B 1.39(2)
C6B H6B 0.9500
C7B C8B 1.39(2)
C7B H7B 0.9500
C8B H8B 0.9500
C9B C14B 1.361(16)
C9B C10B 1.404(19)
C10B C11B 1.36(2)
C10B H10B 0.9500
C11B C12B 1.34(2)
C11B H11B 0.9500
C12B C13B 1.38(2)
C12B H12B 0.9500
C13B C14B 1.378(18)
C13B H13B 0.9500
C14B H14B 0.9500
C15 C16 1.376(12)
C15 C22 1.501(13)
C15 H15 0.9500
C16 C17 1.497(12)
C16 H16 0.9500
C17 C18 1.540(13)
C17 H17A 0.9900
C17 H17B 0.9900
C18 C19 1.511(13)
C18 H18A 0.9900
C18 H18B 0.9900
C19 C20 1.341(13)
C19 H19 0.9500
C20 C21 1.520(13)
C20 H20 0.9500
C21 C22 1.508(14)
C21 H21A 0.9900
C21 H21B 0.9900
C22 H22A 0.9900
C22 H22B 0.9900
P F6 1.536(8)
P F5 1.541(9)
P F4 1.551(7)
P F2 1.577(7)
P F1 1.587(6)
P F3 1.589(11)
C24 Cl2 1.70(3)
C24 Cl2A 1.72(3)
C24 Cl3 1.731(19)
C24 H24 1.0000

loop_
_geom_torsion_atom_site_label_1
_geom_torsion_atom_site_label_2
_geom_torsion_atom_site_label_3
_geom_torsion_atom_site_label_4
_geom_torsion
C15 Pt C1A C2A -57(3)
C16 Pt C1A C2A -94(3)
C19 Pt C1A C2A -170.0(14)
C20 Pt C1A C2A -1(7)
Cl1 Pt C1A C2A 102(3)
C15 Pt C1A N1A 134(2)
C16 Pt C1A N1A 97(2)
C19 Pt C1A N1A 22(4)
C20 Pt C1A N1A -169(3)
Cl1 Pt C1A N1A -67(2)
N1A C1A C2A N3A -4(3)
Pt C1A C2A N3A -174(2)
N1A C1A C2A C3A 173.7(18)
Pt C1A C2A C3A 3(4)
C2A C1A N1A N2A 3(3)
Pt C1A N1A N2A 174.1(17)
C2A C1A N1A C9A -179.3(18)
Pt C1A N1A C9A -9(4)
C1A N1A N2A N3A -2(2)
C9A N1A N2A N3A -179.3(15)
N1A N2A N3A C2A -1(2)
N1A N2A N3A C23A 178.1(17)
C1A C2A N3A N2A 3(3)
C3A C2A N3A N2A -174.6(16)
C1A C2A N3A C23A -176(2)
C3A C2A N3A C23A 7(3)
C1A C2A C3A C8A -46(3)
N3A C2A C3A C8A 131(2)
C1A C2A C3A C4A 132(3)
N3A C2A C3A C4A -51(3)
C8A C3A C4A C5A 1(4)
C2A C3A C4A C5A -178(2)
C3A C4A C5A C6A -1(5)
C4A C5A C6A C7A 1(6)
C5A C6A C7A C8A -1(5)
C4A C3A C8A C7A -1(4)
C2A C3A C8A C7A 177(2)
C6A C7A C8A C3A 1(5)
N2A N1A C9A C14A 135.1(19)
C1A N1A C9A C14A -42(3)
N2A N1A C9A C10A -42(3)
C1A N1A C9A C10A 141(3)
C14A C9A C10A C11A -3(4)
N1A C9A C10A C11A 174(2)
C9A C10A C11A C12A 5(5)
C10A C11A C12A C13A -3(5)
C11A C12A C13A C14A -1(4)
C10A C9A C14A C13A 0(3)
N1A C9A C14A C13A -177.5(15)
C12A C13A C14A C9A 2(3)
C15 Pt C1B C2B 128(3)
C16 Pt C1B C2B 91(3)
C19 Pt C1B C2B 2(7)
C20 Pt C1B C2B -162.2(15)
Cl1 Pt C1B C2B -73(3)
C15 Pt C1B N1B -49(3)
C16 Pt C1B N1B -86(3)
C19 Pt C1B N1B -175(2)
C20 Pt C1B N1B 21(6)
Cl1 Pt C1B N1B 110(3)
N1B C1B C2B N3B -2(3)
Pt C1B C2B N3B 180(2)
N1B C1B C2B C3B -179(2)
Pt C1B C2B C3B 3(4)
C2B C1B N1B N2B 2(3)
Pt C1B N1B N2B 180(2)
C2B C1B N1B C9B 177.4(18)
Pt C1B N1B C9B -5(4)
C1B N1B N2B N3B -1(3)
C9B N1B N2B N3B -176.6(17)
N1B N2B N3B C2B -1(3)
N1B N2B N3B C23B -177(2)
C1B C2B N3B N2B 2(3)
C3B C2B N3B N2B 179.4(17)
C1B C2B N3B C23B 178(3)
C3B C2B N3B C23B -5(4)
C1B C2B C3B C8B -51(3)
N3B C2B C3B C8B 133(2)
C1B C2B C3B C4B 128(3)
N3B C2B C3B C4B -48(3)
C8B C3B C4B C5B 2(4)
C2B C3B C4B C5B -176(2)
C3B C4B C5B C6B -1(4)
C4B C5B C6B C7B -2(4)
C5B C6B C7B C8B 4(4)
C4B C3B C8B C7B 0(4)
C2B C3B C8B C7B 178.6(18)
C6B C7B C8B C3B -3(4)
N2B N1B C9B C14B 136(2)
C1B N1B C9B C14B -39(3)
N2B N1B C9B C10B -42(3)
C1B N1B C9B C10B 143(3)
C14B C9B C10B C11B -4(5)
N1B C9B C10B C11B 174(3)
C9B C10B C11B C12B 2(6)
C10B C11B C12B C13B 2(6)
C11B C12B C13B C14B -4(6)
C10B C9B C14B C13B 2(4)
N1B C9B C14B C13B -176(2)
C12B C13B C14B C9B 2(5)
C1A Pt C15 C16 -89.6(7)
C1B Pt C15 C16 -100.4(8)
C19 Pt C15 C16 68.1(6)
C20 Pt C15 C16 99.4(6)
Cl1 Pt C15 C16 175.6(5)
C1A Pt C15 C22 146.1(8)
C1B Pt C15 C22 135.3(8)
C16 Pt C15 C22 -124.3(9)
C19 Pt C15 C22 -56.2(7)
C20 Pt C15 C22 -24.9(7)
Cl1 Pt C15 C22 51.3(10)
C22 C15 C16 C17 -4.1(13)
Pt C15 C16 C17 -103.6(8)
C22 C15 C16 Pt 99.5(8)
C1A Pt C16 C15 92.2(7)
C1B Pt C16 C15 83.0(7)
C19 Pt C16 C15 -111.4(6)
C20 Pt C16 C15 -77.1(6)
Cl1 Pt C16 C15 -174.4(7)
C1A Pt C16 C17 -146.8(9)
C1B Pt C16 C17 -156.0(8)
C15 Pt C16 C17 121.0(10)
C19 Pt C16 C17 9.7(7)
C20 Pt C16 C17 43.9(8)
Cl1 Pt C16 C17 -53.3(14)
C15 C16 C17 C18 88.9(12)
Pt C16 C17 C18 7.7(12)
C16 C17 C18 C19 -31.1(14)
C17 C18 C19 C20 -44.8(14)
C17 C18 C19 Pt 36.5(11)
C1A Pt C19 C20 177(2)
C1B Pt C19 C20 -170(4)
C15 Pt C19 C20 64.5(6)
C16 Pt C19 C20 98.9(6)
Cl1 Pt C19 C20 -95.5(5)
C1A Pt C19 C18 53(2)
C1B Pt C19 C18 66(4)
C15 Pt C19 C18 -58.9(7)
C16 Pt C19 C18 -24.5(6)
C20 Pt C19 C18 -123.4(9)
Cl1 Pt C19 C18 141.1(6)
C18 C19 C20 C21 -2.6(15)
Pt C19 C20 C21 -100.7(9)
C18 C19 C20 Pt 98.0(9)
C1A Pt C20 C19 -172(5)
C1B Pt C20 C19 173(3)
C15 Pt C20 C19 -114.7(6)
C16 Pt C20 C19 -78.2(6)
Cl1 Pt C20 C19 85.8(5)
C1A Pt C20 C21 -50(5)
C1B Pt C20 C21 -64(3)
C15 Pt C20 C21 7.8(8)
C16 Pt C20 C21 44.3(8)
C19 Pt C20 C21 122.5(11)
Cl1 Pt C20 C21 -151.7(7)
C19 C20 C21 C22 91.7(13)
Pt C20 C21 C22 11.3(12)
C16 C15 C22 C21 -40.6(14)
Pt C15 C22 C21 40.3(11)
C20 C21 C22 C15 -34.9(14)
